data_4514235
loop_
_publ_author_name
'Song, Heng'
'Ye, Ke'
'Geng, Peiyu'
'Han, Xiao'
'Liao, Rongzhen'
'Tung, Chen-Ho'
'Wang, Wenguang'

_publ_section_title
;
 Activation of Epoxides by a Cooperative Iron--Thiolate Catalyst:
 Intermediacy of Ferrous Alkoxides in Catalytic Hydroboration
;
_journal_issue 11
_journal_name_full 'ACS Catalysis'
_journal_page_first 7709
_journal_paper_doi 10.1021/acscatal.7b02527
_journal_volume 7
_journal_year 2017
_chemical_formula_sum 'C36 H44 B Fe P S'
_chemical_formula_weight 606.40
_space_group_crystal_system monoclinic
_space_group_IT_number 14
_space_group_name_Hall '-P 2ybc'
_space_group_name_H-M_alt 'P 1 21/c 1'
_symmetry_space_group_name_Hall '-P 2ybc'
_symmetry_space_group_name_H-M 'P 1 21/c 1'
_atom_sites_solution_hydrogens mixed
_audit_creation_method SHELXL-2016/6
_cell_angle_alpha 90
_cell_angle_beta 96.035(13)
_cell_angle_gamma 90
_cell_formula_units_Z 4
_cell_length_a 12.130(9)
_cell_length_b 11.240(9)
_cell_length_c 23.290(18)
_cell_measurement_reflns_used 4079
_cell_measurement_temperature 173(2)
_cell_measurement_theta_max 27.352
_cell_measurement_theta_min 2.498
_cell_volume 3158(4)
_computing_cell_refinement 'SAINT v8.37A (Bruker, 2015)'
_computing_data_collection 'APEX3 (Bruker AXS Inc.,2015)'
_computing_data_reduction 'SAINT v8.37A (Bruker, 2015)'
_computing_molecular_graphics 'DIAMOND 3 (Crystal Impact, 1999)'
_computing_publication_material 'Olex2 (Dolomanov et al., 2009)'
_computing_structure_refinement 'ShelXL (Sheldrick, 2015)'
_diffrn_ambient_temperature 173(2)
_diffrn_measured_fraction_theta_full 0.996
_diffrn_measured_fraction_theta_max 0.996
_diffrn_measurement_device_type 'Bruker APEX-II'
_diffrn_measurement_method '\w and \f scans'
_diffrn_radiation_type MoK\a
_diffrn_radiation_wavelength 0.71073
_diffrn_reflns_av_R_equivalents 0.1503
_diffrn_reflns_av_unetI/netI 0.1514
_diffrn_reflns_Laue_measured_fraction_full 0.996
_diffrn_reflns_Laue_measured_fraction_max 0.996
_diffrn_reflns_limit_h_max 10
_diffrn_reflns_limit_h_min -14
_diffrn_reflns_limit_k_max 13
_diffrn_reflns_limit_k_min -13
_diffrn_reflns_limit_l_max 27
_diffrn_reflns_limit_l_min -27
_diffrn_reflns_number 21625
_diffrn_reflns_point_group_measured_fraction_full 0.996
_diffrn_reflns_point_group_measured_fraction_max 0.996
_diffrn_reflns_theta_full 24.998
_diffrn_reflns_theta_max 24.998
_diffrn_reflns_theta_min 2.477
_diffrn_source 'sealed tube'
_exptl_absorpt_coefficient_mu 0.618
_exptl_absorpt_correction_T_max 0.7456
_exptl_absorpt_correction_T_min 0.4841
_exptl_absorpt_correction_type multi-scan
_exptl_absorpt_process_details
;
SADABS-2012/1 (Bruker,2012) was used for absorption correction.
wR2(int) was 0.1415 before and 0.0710 after correction.
The Ratio of minimum to maximum transmission is 0.6493.
The \l/2 correction factor is 0.0015.
;
_exptl_crystal_colour 'dark red'
_exptl_crystal_density_diffrn 1.275
_exptl_crystal_description block
_exptl_crystal_F_000 1288
_exptl_crystal_size_max 0.100
_exptl_crystal_size_mid 0.080
_exptl_crystal_size_min 0.050
_refine_diff_density_max 0.691
_refine_diff_density_min -0.436
_refine_diff_density_rms 0.068
_refine_ls_extinction_method none
_refine_ls_goodness_of_fit_ref 0.949
_refine_ls_hydrogen_treatment mixed
_refine_ls_matrix_type full
_refine_ls_number_parameters 456
_refine_ls_number_reflns 5549
_refine_ls_number_restraints 216
_refine_ls_restrained_S_all 0.937
_refine_ls_R_factor_all 0.1512
_refine_ls_R_factor_gt 0.0592
_refine_ls_shift/su_max 0.000
_refine_ls_shift/su_mean 0.000
_refine_ls_structure_factor_coef Fsqd
_refine_ls_weighting_details 'w=1/[\s^2^(Fo^2^)+(0.0505P)^2^] where P=(Fo^2^+2Fc^2^)/3'
_refine_ls_weighting_scheme calc
_refine_ls_wR_factor_gt 0.1090
_refine_ls_wR_factor_ref 0.1374
_reflns_Friedel_coverage 0.000
_reflns_number_gt 2734
_reflns_number_total 5549
_reflns_threshold_expression 'I > 2\s(I)'
_cod_data_source_file cs7b02527_si_002.cif
_cod_data_source_block 1H(BBN)
_cod_depositor_comments 'Adding full bibliography for 4514233--4514239.cif.'
_cod_database_code 4514235
_shelx_shelxl_version_number 2016/6
_shelx_space_group_comment
;
The symmetry employed for this shelxl refinement is uniquely defined
by the following loop, which should always be used as a source of
symmetry information in preference to the above space-group names.
They are only intended as comments.
;
_shelx_estimated_absorpt_t_min 0.941
_shelx_estimated_absorpt_t_max 0.970

loop_
_space_group_symop_operation_xyz
'x, y, z'
'-x, y+1/2, -z+1/2'
'-x, -y, -z'
'x, -y-1/2, z-1/2'

loop_
_atom_site_label
_atom_site_type_symbol
_atom_site_fract_x
_atom_site_fract_y
_atom_site_fract_z
_atom_site_U_iso_or_equiv
_atom_site_adp_type
_atom_site_occupancy
_atom_site_site_symmetry_order
_atom_site_calc_flag
_atom_site_refinement_flags_posn
_atom_site_refinement_flags_adp
_atom_site_refinement_flags_occupancy
_atom_site_disorder_assembly
_atom_site_disorder_group
Fe1 Fe 0.68379(5) 0.20633(6) 0.59593(3) 0.0364(2) Uani 1 1 d . . . . .
S1 S 0.80610(10) 0.10399(10) 0.65554(6) 0.0395(4) Uani 1 1 d . . . . .
P1 P 0.68183(10) 0.34185(11) 0.66376(6) 0.0359(4) Uani 1 1 d . . . . .
C35A C 0.7129(12) -0.0367(16) 0.5151(9) 0.080(5) Uani 0.4 1 d . U P A 2
H35A H 0.726233 -0.024285 0.475678 0.120 Uiso 0.4 1 calc R U P A 2
H35B H 0.671840 -0.109015 0.518141 0.120 Uiso 0.4 1 calc R U P A 2
H35C H 0.782441 -0.042334 0.538817 0.120 Uiso 0.4 1 calc R U P A 2
C16 C 0.4958(4) 0.4881(5) 0.6793(2) 0.0526(15) Uani 1 1 d . . . . .
H16 H 0.526168 0.545199 0.656739 0.063 Uiso 1 1 calc R U . . .
C24 C 0.8224(4) 0.7108(5) 0.6200(3) 0.0626(18) Uani 1 1 d . . . . .
H24 H 0.850227 0.784400 0.610328 0.075 Uiso 1 1 calc R U . . .
C3 C 1.0011(5) 0.3877(5) 0.5863(3) 0.0605(17) Uani 1 1 d . . . . .
H3AA H 1.080645 0.399137 0.592740 0.073 Uiso 0.45 1 calc R U P B 1
H3AB H 0.966093 0.464554 0.589756 0.073 Uiso 0.45 1 calc R U P B 1
H3BC H 0.936786 0.432943 0.570532 0.073 Uiso 0.55 1 calc R U P C 2
H3BD H 1.054293 0.443766 0.604690 0.073 Uiso 0.55 1 calc R U P C 2
C20 C 0.5072(4) 0.3024(5) 0.7291(2) 0.0514(14) Uani 1 1 d . . . . .
H20 H 0.545467 0.232787 0.739792 0.062 Uiso 1 1 calc R U . . .
C34 C 0.4592(10) 0.0751(13) 0.6357(5) 0.095(4) Uani 0.6 1 d . U P D 1
H34A H 0.506753 0.034663 0.664995 0.142 Uiso 0.6 1 calc R U P D 1
H34B H 0.403491 0.021148 0.618993 0.142 Uiso 0.6 1 calc R U P D 1
H34C H 0.424282 0.141220 0.652635 0.142 Uiso 0.6 1 calc R U P D 1
C28 C 0.6048(7) 0.0501(4) 0.5630(4) 0.0390(11) Uani 0.6 1 d G U P D 1
C29 C 0.6427(5) 0.1186(9) 0.5177(3) 0.0397(11) Uani 0.6 1 d G U P D 1
C30 C 0.5880(8) 0.2304(6) 0.5164(3) 0.0390(11) Uani 0.6 1 d G U P D 1
C31 C 0.5163(6) 0.2310(6) 0.5608(4) 0.0383(11) Uani 0.6 1 d G U P D 1
C27 C 0.5267(6) 0.1196(9) 0.5896(2) 0.0384(11) Uani 0.6 1 d G U P D 1
C34A C 0.5640(16) -0.0436(15) 0.6164(7) 0.078(6) Uani 0.4 1 d . U P A 2
H34D H 0.636498 -0.067259 0.632976 0.117 Uiso 0.4 1 calc R U P A 2
H34E H 0.530820 -0.107227 0.593087 0.117 Uiso 0.4 1 calc R U P A 2
H34F H 0.518698 -0.025674 0.646665 0.117 Uiso 0.4 1 calc R U P A 2
C18 C 0.3483(5) 0.4258(6) 0.7332(3) 0.0717(19) Uani 1 1 d . . . . .
H18 H 0.279666 0.440077 0.746271 0.086 Uiso 1 1 calc R U . . .
C32A C 0.511(2) 0.3604(14) 0.5127(14) 0.133(11) Uani 0.4 1 d . U P A 2
H32A H 0.485151 0.404814 0.543854 0.200 Uiso 0.4 1 calc R U P A 2
H32B H 0.450577 0.347246 0.483326 0.200 Uiso 0.4 1 calc R U P A 2
H32C H 0.568428 0.404244 0.496738 0.200 Uiso 0.4 1 calc R U P A 2
C22 C 0.7355(4) 0.5259(5) 0.5929(2) 0.0544(15) Uani 1 1 d . . . . .
H22 H 0.704832 0.475228 0.563951 0.065 Uiso 1 1 calc R U . . .
C5 C 0.9835(5) 0.2146(6) 0.5138(2) 0.0649(17) Uani 1 1 d . . . . .
H5AA H 1.061469 0.200029 0.510564 0.078 Uiso 0.45 1 calc R U P E 1
H5AB H 0.943152 0.192282 0.477168 0.078 Uiso 0.45 1 calc R U P E 1
H5BC H 0.918132 0.239676 0.489186 0.078 Uiso 0.55 1 calc R U P F 2
H5BD H 1.029973 0.170088 0.489933 0.078 Uiso 0.55 1 calc R U P F 2
C26 C 0.7865(4) 0.5674(4) 0.6923(2) 0.0478(14) Uani 1 1 d . . . . .
H26 H 0.790141 0.546217 0.731011 0.057 Uiso 1 1 calc R U . . .
C2 C 0.9470(4) 0.1309(4) 0.5604(2) 0.0497(14) Uani 1 1 d . . . . .
H2 H 0.897271 0.070358 0.541758 0.060 Uiso 1 1 calc R U . . .
C1 C 0.9647(4) 0.3039(4) 0.6332(2) 0.0384(12) Uani 1 1 d . . . . .
H1 H 0.926837 0.350790 0.660639 0.046 Uiso 1 1 calc R U . . .
C36 C 0.7153(10) 0.0770(17) 0.4727(6) 0.122(6) Uani 0.6 1 d . U P D 1
H36A H 0.761454 0.141510 0.462629 0.183 Uiso 0.6 1 calc R U P D 1
H36B H 0.669538 0.050784 0.438963 0.183 Uiso 0.6 1 calc R U P D 1
H36C H 0.761083 0.012353 0.488006 0.183 Uiso 0.6 1 calc R U P D 1
C33A C 0.4172(13) 0.193(2) 0.6084(10) 0.122(8) Uani 0.4 1 d . U P A 2
H33A H 0.438521 0.204843 0.648867 0.183 Uiso 0.4 1 calc R U P A 2
H33B H 0.370207 0.124836 0.602843 0.183 Uiso 0.4 1 calc R U P A 2
H33C H 0.377875 0.262390 0.592890 0.183 Uiso 0.4 1 calc R U P A 2
C32 C 0.5938(16) 0.3270(15) 0.4719(6) 0.132(7) Uani 0.6 1 d . U P D 1
H32D H 0.561936 0.398707 0.485232 0.197 Uiso 0.6 1 calc R U P D 1
H32E H 0.553367 0.302581 0.436196 0.197 Uiso 0.6 1 calc R U P D 1
H32F H 0.669836 0.341074 0.465959 0.197 Uiso 0.6 1 calc R U P D 1
C17 C 0.3925(5) 0.5072(6) 0.6986(3) 0.0684(18) Uani 1 1 d . . . . .
H17 H 0.353190 0.576095 0.687811 0.082 Uiso 1 1 calc R U . . .
C7 C 1.1224(4) 0.1510(5) 0.6306(3) 0.0620(17) Uani 1 1 d . . . . .
H7A H 1.164943 0.194970 0.604652 0.074 Uiso 1 1 d R U . . .
H7B H 1.173923 0.104340 0.656052 0.074 Uiso 1 1 d R U . . .
C19 C 0.4051(5) 0.3227(6) 0.7487(3) 0.0696(18) Uani 1 1 d . . . . .
H19 H 0.375023 0.267085 0.772239 0.083 Uiso 1 1 calc R U . . .
C33 C 0.4288(10) 0.3251(12) 0.5677(7) 0.101(5) Uani 0.6 1 d . U P D 1
H33D H 0.399688 0.314523 0.604169 0.151 Uiso 0.6 1 calc R U P D 1
H33E H 0.369927 0.317664 0.537035 0.151 Uiso 0.6 1 calc R U P D 1
H33F H 0.461552 0.402718 0.566418 0.151 Uiso 0.6 1 calc R U P D 1
C21 C 0.7396(4) 0.4893(4) 0.6497(2) 0.0367(12) Uani 1 1 d . . . . .
C8 C 1.0443(5) 0.0683(5) 0.5956(3) 0.0619(17) Uani 1 1 d . . . . .
H8A H 1.014955 0.011646 0.621441 0.074 Uiso 1 1 calc R U . . .
H8B H 1.085844 0.023925 0.569322 0.074 Uiso 1 1 calc R U . . .
C23 C 0.7756(5) 0.6357(5) 0.5775(3) 0.0653(18) Uani 1 1 d . . . . .
H23 H 0.770944 0.658311 0.538930 0.078 Uiso 1 1 calc R U . . .
C35 C 0.6354(11) -0.0771(9) 0.5744(8) 0.114(6) Uani 0.6 1 d . U P D 1
H35D H 0.707765 -0.092030 0.562756 0.170 Uiso 0.6 1 calc R U P D 1
H35E H 0.582265 -0.127765 0.552979 0.170 Uiso 0.6 1 calc R U P D 1
H35F H 0.635962 -0.093370 0.614926 0.170 Uiso 0.6 1 calc R U P D 1
C25 C 0.8277(4) 0.6767(5) 0.6765(3) 0.0581(16) Uani 1 1 d . . . . .
H25 H 0.859586 0.727607 0.705059 0.070 Uiso 1 1 calc R U . . .
C9 C 0.8185(4) 0.1792(4) 0.7232(2) 0.0380(13) Uani 1 1 d . . . . .
C10 C 0.7625(4) 0.2869(4) 0.7293(2) 0.0356(12) Uani 1 1 d . . . . .
C11 C 0.7673(4) 0.3403(5) 0.7837(2) 0.0520(15) Uani 1 1 d . . . . .
H11 H 0.728950 0.410631 0.788460 0.062 Uiso 1 1 calc R U . . .
C12 C 0.8292(5) 0.2884(6) 0.8307(2) 0.0623(16) Uani 1 1 d . . . . .
H12 H 0.832684 0.324678 0.866726 0.075 Uiso 1 1 calc R U . . .
C6 C 1.0634(4) 0.2386(4) 0.6663(2) 0.0525(15) Uani 1 1 d . . . . .
H6A H 1.116645 0.297379 0.682228 0.063 Uiso 1 1 calc R U . . .
H6B H 1.036913 0.196184 0.698457 0.063 Uiso 1 1 calc R U . . .
C13 C 0.8852(5) 0.1838(6) 0.8244(2) 0.0585(16) Uani 1 1 d . . . . .
H13 H 0.926685 0.150012 0.856087 0.070 Uiso 1 1 calc R U . . .
C36A C 0.6905(19) 0.216(3) 0.4561(7) 0.114(7) Uani 0.4 1 d . U P A 2
H36D H 0.680358 0.300198 0.449604 0.171 Uiso 0.4 1 calc R U P A 2
H36E H 0.658832 0.173288 0.422837 0.171 Uiso 0.4 1 calc R U P A 2
H36F H 0.768297 0.199029 0.462922 0.171 Uiso 0.4 1 calc R U P A 2
C14 C 0.8805(4) 0.1282(5) 0.7709(2) 0.0495(15) Uani 1 1 d . . . . .
H14 H 0.918388 0.057318 0.766843 0.059 Uiso 1 1 calc R U . . .
C15 C 0.5539(4) 0.3833(4) 0.6938(2) 0.0414(13) Uani 1 1 d . . . . .
B1 B 0.8807(4) 0.2063(5) 0.6042(2) 0.0352(14) Uani 1 1 d . . . . .
C28A C 0.6463(8) 0.0679(9) 0.5355(6) 0.0381(11) Uani 0.4 1 d G U P A 2
C29A C 0.6346(9) 0.1801(13) 0.5076(4) 0.0386(11) Uani 0.4 1 d G U P A 2
C30A C 0.5545(11) 0.2468(6) 0.5342(6) 0.0386(11) Uani 0.4 1 d G U P A 2
C31A C 0.5167(8) 0.1757(13) 0.5786(5) 0.0384(11) Uani 0.4 1 d G U P A 2
C27A C 0.5734(11) 0.0651(9) 0.5794(5) 0.0383(11) Uani 0.4 1 d G U P A 2
H1A H 0.798(3) 0.257(2) 0.5760(13) 0.009(9) Uiso 1 1 d . . . . .
C4 C 0.9695(15) 0.3376(13) 0.5213(6) 0.064(4) Uani 0.45 1 d . . P G 1
H4A H 0.892633 0.357351 0.509342 0.077 Uiso 0.45 1 calc R U P G 1
H4B H 1.014462 0.379242 0.495666 0.077 Uiso 0.45 1 calc R U P G 1
C4A C 1.0505(11) 0.3318(12) 0.5378(6) 0.070(4) Uani 0.55 1 d . . P G 2
H4AA H 1.126667 0.310155 0.550341 0.084 Uiso 0.55 1 calc R U P G 2
H4AB H 1.051471 0.389097 0.506673 0.084 Uiso 0.55 1 calc R U P G 2

loop_
_atom_site_aniso_label
_atom_site_aniso_U_11
_atom_site_aniso_U_22
_atom_site_aniso_U_33
_atom_site_aniso_U_23
_atom_site_aniso_U_13
_atom_site_aniso_U_12
Fe1 0.0307(4) 0.0408(4) 0.0352(4) -0.0054(4) -0.0087(3) 0.0011(4)
S1 0.0349(8) 0.0387(8) 0.0425(8) 0.0021(6) -0.0070(6) -0.0010(6)
P1 0.0300(8) 0.0396(8) 0.0368(8) -0.0028(6) -0.0031(6) -0.0008(6)
C35A 0.056(11) 0.095(13) 0.086(14) -0.056(11) 0.000(10) -0.029(10)
C16 0.036(4) 0.053(4) 0.068(4) -0.012(3) 0.000(3) 0.001(3)
C24 0.042(4) 0.040(4) 0.100(5) 0.023(4) -0.021(4) -0.001(3)
C3 0.046(4) 0.054(4) 0.082(5) 0.015(4) 0.011(4) -0.002(3)
C20 0.039(3) 0.056(4) 0.061(4) -0.009(3) 0.014(3) -0.002(3)
C34 0.066(9) 0.145(12) 0.071(9) -0.009(9) -0.003(7) -0.069(9)
C28 0.037(2) 0.038(2) 0.039(2) -0.0070(19) -0.0131(18) 0.0006(19)
C29 0.038(2) 0.040(2) 0.038(2) -0.008(2) -0.0125(18) 0.0005(19)
C30 0.037(2) 0.039(2) 0.037(2) -0.006(2) -0.0122(18) 0.0009(19)
C31 0.036(2) 0.038(2) 0.037(2) -0.006(2) -0.0123(18) 0.0022(19)
C27 0.036(2) 0.038(2) 0.038(2) -0.0063(19) -0.0124(18) 0.0013(19)
C34A 0.094(15) 0.077(12) 0.053(11) 0.020(9) -0.040(10) -0.059(11)
C18 0.048(4) 0.079(5) 0.090(5) -0.033(4) 0.018(4) -0.007(4)
C32A 0.12(2) 0.041(11) 0.21(3) 0.010(17) -0.121(19) -0.003(13)
C22 0.062(4) 0.042(3) 0.055(4) 0.000(3) -0.011(3) -0.006(3)
C5 0.058(4) 0.091(5) 0.045(4) 0.005(4) 0.005(3) 0.013(4)
C26 0.047(4) 0.047(3) 0.048(4) -0.007(3) 0.000(3) -0.004(3)
C2 0.045(3) 0.056(4) 0.047(4) -0.005(3) -0.002(3) 0.006(3)
C1 0.037(3) 0.038(3) 0.040(3) 0.000(3) 0.002(2) -0.002(2)
C36 0.079(9) 0.217(16) 0.069(10) -0.102(11) 0.004(8) -0.025(12)
C33A 0.029(10) 0.18(2) 0.16(2) -0.118(18) 0.017(12) -0.023(13)
C32 0.168(19) 0.121(14) 0.087(12) 0.054(10) -0.070(11) -0.078(13)
C17 0.040(4) 0.066(4) 0.097(5) -0.022(4) 0.000(4) 0.013(3)
C7 0.039(4) 0.075(4) 0.071(4) 0.019(4) -0.002(3) 0.016(3)
C19 0.058(4) 0.075(5) 0.081(5) -0.017(4) 0.031(4) -0.012(4)
C33 0.059(8) 0.089(9) 0.137(12) -0.059(9) -0.067(8) 0.047(7)
C21 0.032(3) 0.037(3) 0.040(3) -0.003(3) -0.001(3) 0.005(2)
C8 0.051(4) 0.062(4) 0.075(5) 0.005(3) 0.016(3) 0.024(3)
C23 0.069(4) 0.049(4) 0.072(5) 0.020(3) -0.022(4) -0.010(3)
C35 0.101(12) 0.042(7) 0.181(16) -0.017(9) -0.068(11) 0.016(7)
C25 0.041(4) 0.043(4) 0.086(5) -0.007(3) -0.014(3) -0.004(3)
C9 0.029(3) 0.053(3) 0.029(3) 0.003(3) -0.008(2) -0.009(3)
C10 0.030(3) 0.044(3) 0.031(3) -0.002(3) -0.003(2) -0.010(3)
C11 0.057(4) 0.063(4) 0.036(3) -0.004(3) 0.003(3) -0.011(3)
C12 0.067(4) 0.084(5) 0.035(4) -0.003(4) -0.001(3) -0.021(4)
C6 0.033(3) 0.066(4) 0.057(4) 0.010(3) -0.006(3) -0.005(3)
C13 0.049(4) 0.088(5) 0.035(4) 0.010(3) -0.011(3) -0.014(3)
C36A 0.130(18) 0.17(2) 0.036(11) 0.022(13) -0.021(11) -0.058(17)
C14 0.036(3) 0.066(4) 0.044(4) 0.011(3) -0.005(3) -0.008(3)
C15 0.032(3) 0.044(3) 0.048(4) -0.011(3) 0.001(3) 0.001(3)
B1 0.024(3) 0.044(3) 0.036(3) 0.003(3) -0.006(3) 0.005(3)
C28A 0.037(2) 0.038(2) 0.037(2) -0.006(2) -0.0124(18) 0.0007(19)
C29A 0.037(2) 0.038(2) 0.037(2) -0.006(2) -0.0124(18) 0.001(2)
C30A 0.037(2) 0.038(2) 0.037(2) -0.006(2) -0.0123(19) 0.0020(19)
C31A 0.036(2) 0.038(2) 0.037(2) -0.007(2) -0.0119(18) 0.001(2)
C27A 0.036(2) 0.038(2) 0.037(2) -0.007(2) -0.0120(18) 0.0004(19)
C4 0.085(13) 0.065(11) 0.046(10) 0.019(8) 0.023(10) 0.001(10)
C4A 0.064(9) 0.092(10) 0.058(9) 0.027(7) 0.026(8) 0.023(9)

loop_
_atom_type_symbol
_atom_type_description
_atom_type_scat_dispersion_real
_atom_type_scat_dispersion_imag
_atom_type_scat_source
C C 0.0033 0.0016 'International Tables Vol C Tables 4.2.6.8 and 6.1.1.4'
H H 0.0000 0.0000 'International Tables Vol C Tables 4.2.6.8 and 6.1.1.4'
B B 0.0013 0.0007 'International Tables Vol C Tables 4.2.6.8 and 6.1.1.4'
Fe Fe 0.3463 0.8444 'International Tables Vol C Tables 4.2.6.8 and 6.1.1.4'
P P 0.1023 0.0942 'International Tables Vol C Tables 4.2.6.8 and 6.1.1.4'
S S 0.1246 0.1234 'International Tables Vol C Tables 4.2.6.8 and 6.1.1.4'

loop_
_geom_angle_atom_site_label_1
_geom_angle_atom_site_label_2
_geom_angle_atom_site_label_3
_geom_angle
C31A Fe1 C30A 40.34(18)
C31A Fe1 C27A 40.11(18)
C30A Fe1 C27A 67.2(2)
C29 Fe1 C30 39.68(12)
C31A Fe1 C29A 67.1(2)
C30A Fe1 C29A 39.85(17)
C27A Fe1 C29A 66.5(2)
C29 Fe1 C28 39.59(12)
C30 Fe1 C28 66.24(15)
C31A Fe1 C28A 66.9(2)
C30A Fe1 C28A 66.7(2)
C27A Fe1 C28A 39.50(17)
C29A Fe1 C28A 39.36(17)
C29 Fe1 C31 66.10(15)
C30 Fe1 C31 39.27(11)
C28 Fe1 C31 65.74(15)
C29 Fe1 C27 66.01(15)
C30 Fe1 C27 65.80(15)
C28 Fe1 C27 39.15(11)
C31 Fe1 C27 38.96(11)
C31A Fe1 P1 100.0(2)
C30A Fe1 P1 106.5(3)
C29 Fe1 P1 159.5(3)
C27A Fe1 P1 127.3(4)
C30 Fe1 P1 119.9(3)
C29A Fe1 P1 141.1(4)
C28 Fe1 P1 143.3(3)
C28A Fe1 P1 166.2(3)
C31 Fe1 P1 95.97(16)
C27 Fe1 P1 106.9(2)
C31A Fe1 S1 127.7(4)
C30A Fe1 S1 161.8(2)
C29 Fe1 S1 112.4(3)
C27A Fe1 S1 95.4(3)
C30 Fe1 S1 151.9(3)
C29A Fe1 S1 129.5(4)
C28 Fe1 S1 92.52(16)
C28A Fe1 S1 96.7(3)
C31 Fe1 S1 148.1(3)
C27 Fe1 S1 109.7(2)
P1 Fe1 S1 88.11(7)
C31A Fe1 H1A 149.7(12)
C30A Fe1 H1A 109.5(12)
C29 Fe1 H1A 92.8(11)
C27A Fe1 H1A 140.4(11)
C30 Fe1 H1A 96.5(11)
C29A Fe1 H1A 86.1(11)
C28 Fe1 H1A 124.2(11)
C28A Fe1 H1A 101.6(11)
C31 Fe1 H1A 131.1(11)
C27 Fe1 H1A 158.7(11)
P1 Fe1 H1A 92.1(10)
S1 Fe1 H1A 80.1(11)
C9 S1 B1 105.1(2)
C9 S1 Fe1 107.08(17)
B1 S1 Fe1 68.70(17)
C15 P1 C10 99.7(2)
C15 P1 C21 101.1(2)
C10 P1 C21 105.8(2)
C15 P1 Fe1 121.71(16)
C10 P1 Fe1 108.66(17)
C21 P1 Fe1 117.60(17)
C28A C35A H35A 109.5
C28A C35A H35B 109.5
H35A C35A H35B 109.5
C28A C35A H35C 109.5
H35A C35A H35C 109.5
H35B C35A H35C 109.5
C17 C16 C15 120.1(5)
C17 C16 H16 119.9
C15 C16 H16 119.9
C25 C24 C23 119.6(5)
C25 C24 H24 120.2
C23 C24 H24 120.2
C4A C3 C1 116.9(6)
C1 C3 C4 113.1(7)
C1 C3 H3AA 109.0
C4 C3 H3AA 109.0
C1 C3 H3AB 109.0
C4 C3 H3AB 109.0
H3AA C3 H3AB 107.8
C4A C3 H3BC 108.1
C1 C3 H3BC 108.1
C4A C3 H3BD 108.1
C1 C3 H3BD 108.1
H3BC C3 H3BD 107.3
C15 C20 C19 121.6(5)
C15 C20 H20 119.2
C19 C20 H20 119.2
C27 C34 H34A 109.5
C27 C34 H34B 109.5
H34A C34 H34B 109.5
C27 C34 H34C 109.5
H34A C34 H34C 109.5
H34B C34 H34C 109.5
C27 C28 C29 108.0
C27 C28 C35 127.8(12)
C29 C28 C35 123.9(12)
C27 C28 Fe1 71.4(2)
C29 C28 Fe1 69.4(2)
C35 C28 Fe1 129.6(6)
C28 C29 C30 108.0
C28 C29 C36 127.2(12)
C30 C29 C36 124.3(12)
C28 C29 Fe1 71.0(3)
C30 C29 Fe1 70.6(3)
C36 C29 Fe1 130.4(6)
C31 C30 C29 108.0
C31 C30 C32 125.0(13)
C29 C30 C32 126.6(13)
C31 C30 Fe1 71.4(2)
C29 C30 Fe1 69.7(3)
C32 C30 Fe1 129.6(7)
C30 C31 C27 108.0
C30 C31 C33 124.7(11)
C27 C31 C33 126.3(12)
C30 C31 Fe1 69.3(2)
C27 C31 Fe1 70.7(2)
C33 C31 Fe1 134.4(6)
C28 C27 C31 108.0
C28 C27 C34 124.6(11)
C31 C27 C34 127.0(11)
C28 C27 Fe1 69.5(2)
C31 C27 Fe1 70.3(2)
C34 C27 Fe1 130.8(6)
C27A C34A H34D 109.5
C27A C34A H34E 109.5
H34D C34A H34E 109.5
C27A C34A H34F 109.5
H34D C34A H34F 109.5
H34E C34A H34F 109.5
C17 C18 C19 120.2(6)
C17 C18 H18 119.9
C19 C18 H18 119.9
C30A C32A H32A 109.5
C30A C32A H32B 109.5
H32A C32A H32B 109.5
C30A C32A H32C 109.5
H32A C32A H32C 109.5
H32B C32A H32C 109.5
C21 C22 C23 122.3(5)
C21 C22 H22 118.9
C23 C22 H22 118.9
C4 C5 C2 117.8(7)
C2 C5 C4A 115.2(6)
C4 C5 H5AA 107.9
C2 C5 H5AA 107.9
C4 C5 H5AB 107.9
C2 C5 H5AB 107.9
H5AA C5 H5AB 107.2
C2 C5 H5BC 108.5
C4A C5 H5BC 108.5
C2 C5 H5BD 108.5
C4A C5 H5BD 108.5
H5BC C5 H5BD 107.5
C25 C26 C21 119.9(5)
C25 C26 H26 120.1
C21 C26 H26 120.1
C5 C2 C8 113.3(5)
C5 C2 B1 109.1(4)
C8 C2 B1 108.1(4)
C5 C2 H2 108.8
C8 C2 H2 108.8
B1 C2 H2 108.8
C6 C1 C3 112.4(4)
C6 C1 B1 108.2(4)
C3 C1 B1 109.7(4)
C6 C1 H1 108.8
C3 C1 H1 108.8
B1 C1 H1 108.8
C29 C36 H36A 109.5
C29 C36 H36B 109.5
H36A C36 H36B 109.5
C29 C36 H36C 109.5
H36A C36 H36C 109.5
H36B C36 H36C 109.5
C31A C33A H33A 109.5
C31A C33A H33B 109.5
H33A C33A H33B 109.5
C31A C33A H33C 109.5
H33A C33A H33C 109.5
H33B C33A H33C 109.5
C30 C32 H32D 109.5
C30 C32 H32E 109.5
H32D C32 H32E 109.5
C30 C32 H32F 109.5
H32D C32 H32F 109.5
H32E C32 H32F 109.5
C18 C17 C16 120.6(6)
C18 C17 H17 119.7
C16 C17 H17 119.7
C8 C7 C6 113.1(4)
C8 C7 H7A 108.9
C6 C7 H7A 108.9
C8 C7 H7B 109.0
C6 C7 H7B 109.0
H7A C7 H7B 107.8
C18 C19 C20 119.5(6)
C18 C19 H19 120.3
C20 C19 H19 120.3
C31 C33 H33D 109.5
C31 C33 H33E 109.5
H33D C33 H33E 109.5
C31 C33 H33F 109.5
H33D C33 H33F 109.5
H33E C33 H33F 109.5
C22 C21 C26 117.5(5)
C22 C21 P1 117.5(4)
C26 C21 P1 124.9(4)
C7 C8 C2 114.3(4)
C7 C8 H8A 108.7
C2 C8 H8A 108.7
C7 C8 H8B 108.7
C2 C8 H8B 108.7
H8A C8 H8B 107.6
C24 C23 C22 119.3(6)
C24 C23 H23 120.4
C22 C23 H23 120.4
C28 C35 H35D 109.5
C28 C35 H35E 109.5
H35D C35 H35E 109.5
C28 C35 H35F 109.5
H35D C35 H35F 109.5
H35E C35 H35F 109.5
C24 C25 C26 121.4(5)
C24 C25 H25 119.3
C26 C25 H25 119.3
C14 C9 C10 120.1(5)
C14 C9 S1 119.8(4)
C10 C9 S1 120.1(4)
C9 C10 C11 119.1(5)
C9 C10 P1 115.5(3)
C11 C10 P1 125.3(4)
C12 C11 C10 120.1(5)
C12 C11 H11 119.9
C10 C11 H11 119.9
C13 C12 C11 120.5(5)
C13 C12 H12 119.8
C11 C12 H12 119.8
C7 C6 C1 114.9(4)
C7 C6 H6A 108.6
C1 C6 H6A 108.6
C7 C6 H6B 108.6
C1 C6 H6B 108.6
H6A C6 H6B 107.5
C12 C13 C14 120.4(5)
C12 C13 H13 119.8
C14 C13 H13 119.8
C29A C36A H36D 109.5
C29A C36A H36E 109.5
H36D C36A H36E 109.5
C29A C36A H36F 109.5
H36D C36A H36F 109.5
H36E C36A H36F 109.5
C13 C14 C9 119.7(5)
C13 C14 H14 120.1
C9 C14 H14 120.1
C20 C15 C16 118.0(5)
C20 C15 P1 118.4(4)
C16 C15 P1 123.4(4)
C1 B1 C2 106.9(4)
C1 B1 S1 117.6(4)
C2 B1 S1 112.0(4)
C1 B1 Fe1 128.8(3)
C2 B1 Fe1 121.0(3)
S1 B1 Fe1 61.47(16)
C1 B1 H1A 110.0(14)
C2 B1 H1A 109.1(14)
S1 B1 H1A 101.0(14)
Fe1 B1 H1A 39.5(14)
C29A C28A C27A 108.0
C29A C28A C35A 124.8(15)
C27A C28A C35A 126.6(15)
C29A C28A Fe1 69.8(4)
C27A C28A Fe1 69.1(4)
C35A C28A Fe1 133.5(8)
C28A C29A C30A 108.0
C28A C29A C36A 125.3(18)
C30A C29A C36A 126.5(18)
C28A C29A Fe1 70.8(4)
C30A C29A Fe1 68.6(4)
C36A C29A Fe1 129.9(9)
C31A C30A C29A 108.0
C31A C30A C32A 128(2)
C29A C30A C32A 124(2)
C31A C30A Fe1 69.5(4)
C29A C30A Fe1 71.5(4)
C32A C30A Fe1 131.0(10)
C30A C31A C27A 108.0
C30A C31A C33A 127.7(18)
C27A C31A C33A 122.3(17)
C30A C31A Fe1 70.2(4)
C27A C31A Fe1 71.2(4)
C33A C31A Fe1 136.7(9)
C31A C27A C28A 108.0
C31A C27A C34A 130.7(15)
C28A C27A C34A 121.3(15)
C31A C27A Fe1 68.7(4)
C28A C27A Fe1 71.4(4)
C34A C27A Fe1 126.7(8)
C5 C4 C3 115.9(10)
C5 C4 H4A 108.3
C3 C4 H4A 108.3
C5 C4 H4B 108.3
C3 C4 H4B 108.3
H4A C4 H4B 107.4
C3 C4A C5 112.4(8)
C3 C4A H4AA 109.1
C5 C4A H4AA 109.1
C3 C4A H4AB 109.1
C5 C4A H4AB 109.1
H4AA C4A H4AB 107.8

loop_
_geom_bond_atom_site_label_1
_geom_bond_atom_site_label_2
_geom_bond_distance
Fe1 C31A 2.054(10)
Fe1 C30A 2.064(10)
Fe1 C29 2.086(7)
Fe1 C27A 2.086(10)
Fe1 C30 2.098(7)
Fe1 C29A 2.102(10)
Fe1 C28 2.106(7)
Fe1 C28A 2.115(10)
Fe1 C31 2.127(7)
Fe1 C27 2.131(7)
Fe1 P1 2.1963(19)
Fe1 S1 2.2402(17)
Fe1 H1A 1.61(3)
S1 C9 1.782(5)
S1 B1 1.948(6)
P1 C15 1.827(5)
P1 C10 1.831(5)
P1 C21 1.842(5)
C35A C28A 1.529(15)
C35A H35A 0.9600
C35A H35B 0.9600
C35A H35C 0.9600
C16 C17 1.392(7)
C16 C15 1.396(6)
C16 H16 0.9300
C24 C25 1.365(7)
C24 C23 1.378(7)
C24 H24 0.9300
C3 C4A 1.474(13)
C3 C1 1.542(6)
C3 C4 1.622(16)
C3 H3AA 0.9700
C3 H3AB 0.9700
C3 H3BC 0.9700
C3 H3BD 0.9700
C20 C15 1.386(6)
C20 C19 1.384(7)
C20 H20 0.9300
C34 C27 1.503(11)
C34 H34A 0.9600
C34 H34B 0.9600
C34 H34C 0.9600
C28 C27 1.4200
C28 C29 1.4200
C28 C35 1.495(10)
C29 C30 1.4200
C29 C36 1.512(11)
C30 C31 1.4200
C30 C32 1.507(12)
C31 C27 1.4200
C31 C33 1.519(10)
C34A C27A 1.507(15)
C34A H34D 0.9600
C34A H34E 0.9600
C34A H34F 0.9600
C18 C17 1.365(8)
C18 C19 1.378(8)
C18 H18 0.9300
C32A C30A 1.451(17)
C32A H32A 0.9600
C32A H32B 0.9600
C32A H32C 0.9600
C22 C21 1.382(6)
C22 C23 1.387(7)
C22 H22 0.9300
C5 C4 1.407(15)
C5 C2 1.537(7)
C5 C4A 1.617(15)
C5 H5AA 0.9700
C5 H5AB 0.9700
C5 H5BC 0.9700
C5 H5BD 0.9700
C26 C25 1.390(7)
C26 C21 1.399(6)
C26 H26 0.9300
C2 C8 1.535(7)
C2 B1 1.607(7)
C2 H2 0.9800
C1 C6 1.540(6)
C1 B1 1.597(7)
C1 H1 0.9800
C36 H36A 0.9600
C36 H36B 0.9600
C36 H36C 0.9600
C33A C31A 1.467(16)
C33A H33A 0.9600
C33A H33B 0.9600
C33A H33C 0.9600
C32 H32D 0.9600
C32 H32E 0.9600
C32 H32F 0.9600
C17 H17 0.9300
C7 C8 1.504(7)
C7 C6 1.517(7)
C7 H7A 0.9698
C7 H7B 0.9699
C19 H19 0.9300
C33 H33D 0.9600
C33 H33E 0.9600
C33 H33F 0.9600
C8 H8A 0.9700
C8 H8B 0.9700
C23 H23 0.9300
C35 H35D 0.9600
C35 H35E 0.9600
C35 H35F 0.9600
C25 H25 0.9300
C9 C14 1.396(6)
C9 C10 1.402(6)
C10 C11 1.398(6)
C11 C12 1.389(7)
C11 H11 0.9300
C12 C13 1.373(7)
C12 H12 0.9300
C6 H6A 0.9700
C6 H6B 0.9700
C13 C14 1.389(7)
C13 H13 0.9300
C36A C29A 1.494(17)
C36A H36D 0.9600
C36A H36E 0.9600
C36A H36F 0.9600
C14 H14 0.9300
B1 H1A 1.28(3)
C28A C29A 1.4200
C28A C27A 1.4200
C29A C30A 1.4200
C30A C31A 1.4200
C31A C27A 1.4200
C4 H4A 0.9700
C4 H4B 0.9700
C4A H4AA 0.9700
C4A H4AB 0.9700

loop_
_geom_torsion_atom_site_label_1
_geom_torsion_atom_site_label_2
_geom_torsion_atom_site_label_3
_geom_torsion_atom_site_label_4
_geom_torsion
C27 C28 C29 C30 0.0
C35 C28 C29 C30 174.1(9)
Fe1 C28 C29 C30 -61.3(2)
C27 C28 C29 C36 -171.9(8)
C35 C28 C29 C36 2.2(11)
Fe1 C28 C29 C36 126.8(8)
C27 C28 C29 Fe1 61.3(2)
C35 C28 C29 Fe1 -124.6(8)
C28 C29 C30 C31 0.0
C36 C29 C30 C31 172.2(8)
Fe1 C29 C30 C31 -61.5(2)
C28 C29 C30 C32 -173.6(9)
C36 C29 C30 C32 -1.4(11)
Fe1 C29 C30 C32 124.9(9)
C28 C29 C30 Fe1 61.5(2)
C36 C29 C30 Fe1 -126.3(8)
C29 C30 C31 C27 0.0
C32 C30 C31 C27 173.7(9)
Fe1 C30 C31 C27 -60.4(2)
C29 C30 C31 C33 -169.2(8)
C32 C30 C31 C33 4.5(11)
Fe1 C30 C31 C33 130.4(7)
C29 C30 C31 Fe1 60.4(2)
C32 C30 C31 Fe1 -125.9(8)
C29 C28 C27 C31 0.0
C35 C28 C27 C31 -173.8(9)
Fe1 C28 C27 C31 60.0(2)
C29 C28 C27 C34 173.9(8)
C35 C28 C27 C34 0.1(11)
Fe1 C28 C27 C34 -126.1(7)
C29 C28 C27 Fe1 -60.0(2)
C35 C28 C27 Fe1 126.2(8)
C30 C31 C27 C28 0.0
C33 C31 C27 C28 169.0(8)
Fe1 C31 C27 C28 -59.5(2)
C30 C31 C27 C34 -173.7(8)
C33 C31 C27 C34 -4.7(10)
Fe1 C31 C27 C34 126.8(8)
C30 C31 C27 Fe1 59.5(2)
C33 C31 C27 Fe1 -131.5(7)
C4 C5 C2 C8 -111.4(10)
C4A C5 C2 C8 -68.1(8)
C4 C5 C2 B1 9.1(11)
C4A C5 C2 B1 52.4(8)
C4A C3 C1 C6 64.9(8)
C4 C3 C1 C6 106.9(8)
C4A C3 C1 B1 -55.5(8)
C4 C3 C1 B1 -13.5(9)
C19 C18 C17 C16 -0.9(9)
C15 C16 C17 C18 2.0(8)
C17 C18 C19 C20 0.1(9)
C15 C20 C19 C18 -0.3(8)
C23 C22 C21 C26 -0.2(8)
C23 C22 C21 P1 179.4(4)
C25 C26 C21 C22 -0.6(7)
C25 C26 C21 P1 179.9(4)
C15 P1 C21 C22 -107.1(4)
C10 P1 C21 C22 149.5(4)
Fe1 P1 C21 C22 27.9(4)
C15 P1 C21 C26 72.5(4)
C10 P1 C21 C26 -31.0(5)
Fe1 P1 C21 C26 -152.5(4)
C6 C7 C8 C2 49.3(7)
C5 C2 C8 C7 63.8(6)
B1 C2 C8 C7 -57.2(6)
C25 C24 C23 C22 -0.6(8)
C21 C22 C23 C24 0.8(8)
C23 C24 C25 C26 -0.2(8)
C21 C26 C25 C24 0.8(8)
B1 S1 C9 C14 -115.0(4)
Fe1 S1 C9 C14 173.1(3)
B1 S1 C9 C10 67.6(4)
Fe1 S1 C9 C10 -4.3(4)
C14 C9 C10 C11 -1.7(7)
S1 C9 C10 C11 175.7(4)
C14 C9 C10 P1 -178.6(3)
S1 C9 C10 P1 -1.3(5)
C15 P1 C10 C9 134.7(4)
C21 P1 C10 C9 -120.8(4)
Fe1 P1 C10 C9 6.4(4)
C15 P1 C10 C11 -42.0(5)
C21 P1 C10 C11 62.5(5)
Fe1 P1 C10 C11 -170.4(4)
C9 C10 C11 C12 1.6(7)
P1 C10 C11 C12 178.2(4)
C10 C11 C12 C13 -0.7(8)
C8 C7 C6 C1 -48.4(6)
C3 C1 C6 C7 -66.1(6)
B1 C1 C6 C7 55.2(6)
C11 C12 C13 C14 -0.3(8)
C12 C13 C14 C9 0.2(8)
C10 C9 C14 C13 0.8(7)
S1 C9 C14 C13 -176.6(4)
C19 C20 C15 C16 1.3(8)
C19 C20 C15 P1 -173.6(4)
C17 C16 C15 C20 -2.1(7)
C17 C16 C15 P1 172.5(4)
C10 P1 C15 C20 -48.1(4)
C21 P1 C15 C20 -156.4(4)
Fe1 P1 C15 C20 71.1(4)
C10 P1 C15 C16 137.4(4)
C21 P1 C15 C16 29.0(5)
Fe1 P1 C15 C16 -103.5(4)
C6 C1 B1 C2 -61.2(5)
C3 C1 B1 C2 61.8(5)
C6 C1 B1 S1 65.6(5)
C3 C1 B1 S1 -171.4(3)
C6 C1 B1 Fe1 139.9(4)
C3 C1 B1 Fe1 -97.1(5)
C5 C2 B1 C1 -61.2(5)
C8 C2 B1 C1 62.4(5)
C5 C2 B1 S1 168.6(4)
C8 C2 B1 S1 -67.8(5)
C5 C2 B1 Fe1 99.7(4)
C8 C2 B1 Fe1 -136.7(4)
C27A C28A C29A C30A 0.0
C35A C28A C29A C30A 171.6(12)
Fe1 C28A C29A C30A -58.8(4)
C27A C28A C29A C36A -175.4(13)
C35A C28A C29A C36A -3.8(15)
Fe1 C28A C29A C36A 125.8(12)
C27A C28A C29A Fe1 58.8(4)
C35A C28A C29A Fe1 -129.6(11)
C28A C29A C30A C31A 0.0
C36A C29A C30A C31A 175.3(13)
Fe1 C29A C30A C31A -60.2(4)
C28A C29A C30A C32A -172.3(13)
C36A C29A C30A C32A 3.0(17)
Fe1 C29A C30A C32A 127.5(12)
C28A C29A C30A Fe1 60.2(4)
C36A C29A C30A Fe1 -124.5(12)
C29A C30A C31A C27A 0.0
C32A C30A C31A C27A 171.9(14)
Fe1 C30A C31A C27A -61.5(4)
C29A C30A C31A C33A -164.2(13)
C32A C30A C31A C33A 7.7(17)
Fe1 C30A C31A C33A 134.3(12)
C29A C30A C31A Fe1 61.5(4)
C32A C30A C31A Fe1 -126.6(13)
C30A C31A C27A C28A 0.0
C33A C31A C27A C28A 165.3(13)
Fe1 C31A C27A C28A -60.8(4)
C30A C31A C27A C34A -178.4(13)
C33A C31A C27A C34A -13.2(16)
Fe1 C31A C27A C34A 120.7(11)
C30A C31A C27A Fe1 60.8(4)
C33A C31A C27A Fe1 -133.9(12)
C29A C28A C27A C31A 0.0
C35A C28A C27A C31A -171.4(12)
Fe1 C28A C27A C31A 59.2(4)
C29A C28A C27A C34A 178.6(11)
C35A C28A C27A C34A 7.2(14)
Fe1 C28A C27A C34A -122.2(10)
C29A C28A C27A Fe1 -59.2(4)
C35A C28A C27A Fe1 129.4(11)
C2 C5 C4 C3 41.7(15)
C1 C3 C4 C5 -39.7(15)
C1 C3 C4A C5 43.7(11)
C2 C5 C4A C3 -42.7(11)
